data_7001865
loop_
_publ_author_name
'Tandon, Santokh S.'
'Bunge, Scott D.'
'Rakosi, Robert'
'Xu, Zhiqiang'
'Thompson, Laurence K.'

_publ_section_title
;
 Self-assembly of mixed-valence Co(ii/iii) and Ni(ii) clusters:
 azide-bridged 1D single chain coordination polymers comprised of
 tetranuclear units, tetranuclear Co(ii/iii) complexes,
 ferromagnetically coupled azide-bridged tetranuclear, and hexanuclear
 Ni(ii) complexes: synthesis, structural, and magnetic properties
;
_journal_issue 33
_journal_name_full 'Dalton Transactions'
_journal_page_first 6536
_journal_page_last 6551
_journal_paper_doi 10.1039/b903617b
_journal_year 2009
_chemical_formula_sum 'C30 H46 Co4 N12 O16'
_chemical_formula_weight 1066.51
_chemical_name_common (Co2IICo2III(HL)2(CH3O)2(N3)2(CH3OH)2)(5)
_chemical_name_systematic
;

?

;
_space_group_IT_number 14
_symmetry_cell_setting monoclinic
_symmetry_space_group_name_Hall '-P 2yn'
_symmetry_space_group_name_H-M 'P 1 21/n 1'
_atom_sites_solution_hydrogens geom
_atom_sites_solution_primary direct
_atom_sites_solution_secondary difmap
_audit_creation_method SHELXL-97
_cell_angle_alpha 90.00
_cell_angle_beta 92.424(7)
_cell_angle_gamma 90.00
_cell_formula_units_Z 2
_cell_length_a 7.468(3)
_cell_length_b 20.480(8)
_cell_length_c 13.609(5)
_cell_measurement_reflns_used 1267
_cell_measurement_temperature 160(2)
_cell_measurement_theta_max 18.23
_cell_measurement_theta_min 2.49
_cell_volume 2079.6(14)
_computing_cell_refinement 'Bruker SMART'
_computing_data_collection 'Bruker SMART'
_computing_data_reduction 'Bruker SAINT'
_computing_molecular_graphics 'Bruker SHELXTL'
_computing_publication_material 'Bruker SHELXTL'
_computing_structure_refinement 'SHELXL-97 (Sheldrick, 1997)'
_computing_structure_solution 'SHELXS-97 (Sheldrick, 1990)'
_diffrn_ambient_temperature 160(2)
_diffrn_measured_fraction_theta_full 0.999
_diffrn_measured_fraction_theta_max 0.999
_diffrn_measurement_device_type 'CCD area detector'
_diffrn_measurement_method 'phi and omega scans'
_diffrn_radiation_monochromator graphite
_diffrn_radiation_source 'fine-focus sealed tube'
_diffrn_radiation_type MoK\a
_diffrn_radiation_wavelength 0.71073
_diffrn_reflns_av_R_equivalents 0.1177
_diffrn_reflns_av_sigmaI/netI 0.0959
_diffrn_reflns_limit_h_max 8
_diffrn_reflns_limit_h_min -8
_diffrn_reflns_limit_k_max 24
_diffrn_reflns_limit_k_min -24
_diffrn_reflns_limit_l_max 16
_diffrn_reflns_limit_l_min -16
_diffrn_reflns_number 16516
_diffrn_reflns_theta_full 25.05
_diffrn_reflns_theta_max 25.05
_diffrn_reflns_theta_min 1.80
_exptl_absorpt_coefficient_mu 1.651
_exptl_absorpt_correction_T_max 0.8932
_exptl_absorpt_correction_T_min 0.8523
_exptl_absorpt_correction_type multi-scan
_exptl_absorpt_process_details SADABS
_exptl_crystal_colour black
_exptl_crystal_density_diffrn 1.703
_exptl_crystal_density_meas ?
_exptl_crystal_density_method .
_exptl_crystal_description block
_exptl_crystal_F_000 1092
_exptl_crystal_size_max 0.10
_exptl_crystal_size_mid 0.08
_exptl_crystal_size_min 0.07
_refine_diff_density_max 0.385
_refine_diff_density_min -0.415
_refine_diff_density_rms 0.096
_refine_ls_extinction_method none
_refine_ls_goodness_of_fit_ref 0.872
_refine_ls_hydrogen_treatment mixed
_refine_ls_matrix_type full
_refine_ls_number_parameters 290
_refine_ls_number_reflns 3680
_refine_ls_number_restraints 0
_refine_ls_restrained_S_all 0.872
_refine_ls_R_factor_all 0.1112
_refine_ls_R_factor_gt 0.0518
_refine_ls_shift/su_max 0.142
_refine_ls_shift/su_mean 0.005
_refine_ls_structure_factor_coef Fsqd
_refine_ls_weighting_details 'calc w=1/[\s^2^(Fo^2^)+(0.1000P)^2^+0.8783P] where P=(Fo^2^+2Fc^2^)/3'
_refine_ls_weighting_scheme calc
_refine_ls_wR_factor_gt 0.1233
_refine_ls_wR_factor_ref 0.1642
_reflns_number_gt 2208
_reflns_number_total 3680
_reflns_threshold_expression >2sigma(I)
_cod_data_source_file b903617b.txt
_cod_data_source_block st075_0m
_cod_depositor_comments
;
The following automatic conversions were performed:
'_symmetry_cell_setting' value 'Monoclinic' changed to 'monoclinic'
according to '/home/saulius/struct/CIF-dictionaries/cif_core.dic'
dictionary named 'cif_core.dic' version 2.4.1 from
2010-06-29.

'_exptl_absorpt_correction_type' value 'MULTI-SCAN' changed
to 'multi-scan' according to
'/home/saulius/struct/CIF-dictionaries/cif_core.dic' dictionary named
'cif_core.dic' version 2.4.1 from 2010-06-29.

Automatic conversion script
Id: cif_fix_enum 1527 2010-12-29 10:47:43Z saulius 
;
_cod_original_cell_volume 2079.6(13)
_cod_original_sg_symbol_H-M P2(1)/n
_cod_database_code 7001865

loop_
_symmetry_equiv_pos_as_xyz
'x, y, z'
'-x+1/2, y+1/2, -z+1/2'
'-x, -y, -z'
'x-1/2, -y-1/2, z-1/2'

loop_
_atom_site_label
_atom_site_type_symbol
_atom_site_fract_x
_atom_site_fract_y
_atom_site_fract_z
_atom_site_U_iso_or_equiv
_atom_site_adp_type
_atom_site_occupancy
_atom_site_symmetry_multiplicity
_atom_site_calc_flag
_atom_site_refinement_flags
_atom_site_disorder_assembly
_atom_site_disorder_group
Co1 Co 0.07963(12) 1.03825(4) 0.91752(6) 0.0271(3) Uani 1 1 d . . .
Co2 Co 0.01244(12) 0.89120(4) 0.88916(6) 0.0306(3) Uani 1 1 d . . .
O1 O 0.1796(6) 1.0971(2) 1.0109(3) 0.0310(10) Uani 1 1 d . . .
O2 O -0.0458(6) 0.9801(2) 0.8279(3) 0.0306(10) Uani 1 1 d . . .
O3 O 0.0744(8) 0.7922(2) 0.9216(4) 0.0447(13) Uani 1 1 d . . .
O4 O 0.2556(6) 0.8988(2) 0.8187(4) 0.0462(13) Uani 1 1 d . . .
O5 O 0.0377(9) 0.2184(3) 0.5826(4) 0.0729(19) Uani 1 1 d . . .
O6 O 0.1598(8) 0.2575(3) 0.4564(4) 0.0607(16) Uani 1 1 d . . .
O7 O -0.0896(8) 0.2039(3) 0.4384(4) 0.0620(16) Uani 1 1 d . . .
O8 O -0.1258(6) 1.0410(2) 1.0024(3) 0.0297(10) Uani 1 1 d . . .
N1 N 0.2986(7) 1.0236(3) 0.8510(4) 0.0317(13) Uani 1 1 d . . .
N2 N 0.3608(8) 1.0626(3) 0.7908(5) 0.0484(16) Uani 1 1 d . . .
N3 N 0.4306(11) 1.0980(4) 0.7372(6) 0.083(3) Uani 1 1 d . . .
N4 N 0.0296(7) 1.1118(3) 0.8391(4) 0.0315(12) Uani 1 1 d . . .
N5 N -0.1229(8) 0.8453(3) 0.7779(4) 0.0395(15) Uani 1 1 d . . .
N6 N 0.0352(10) 0.2258(3) 0.4924(5) 0.0496(17) Uani 1 1 d . . .
C1 C 0.2441(9) 1.1543(3) 0.9606(5) 0.0381(17) Uani 1 1 d . . .
H1A H 0.3584 1.1443 0.9295 0.046 Uiso 1 1 calc R . .
H1B H 0.2654 1.1904 1.0080 0.046 Uiso 1 1 calc R . .
C2 C 0.1042(10) 1.1740(3) 0.8834(5) 0.0417(18) Uani 1 1 d . . .
H2A H 0.1585 1.2011 0.8323 0.050 Uiso 1 1 calc R . .
H2B H 0.0080 1.1995 0.9134 0.050 Uiso 1 1 calc R . .
C3 C -0.0405(9) 1.1118(3) 0.7510(5) 0.0356(16) Uani 1 1 d . . .
H3 H -0.0502 1.1528 0.7186 0.043 Uiso 1 1 calc R . .
C4 C -0.1055(9) 1.0558(3) 0.6967(5) 0.0331(16) Uani 1 1 d . . .
C5 C -0.1040(9) 0.9915(3) 0.7349(5) 0.0313(15) Uani 1 1 d . . .
C6 C -0.1662(9) 0.9405(4) 0.6715(5) 0.0344(16) Uani 1 1 d . . .
C7 C -0.2227(9) 0.9558(4) 0.5753(5) 0.0404(18) Uani 1 1 d . . .
H7 H -0.2631 0.9212 0.5336 0.048 Uiso 1 1 calc R . .
C8 C -0.2234(10) 1.0186(4) 0.5368(5) 0.0426(18) Uani 1 1 d . . .
C9 C -0.1648(9) 1.0684(4) 0.5988(5) 0.0417(18) Uani 1 1 d . . .
H9 H -0.1645 1.1120 0.5750 0.050 Uiso 1 1 calc R . .
C10 C -0.2833(11) 1.0330(4) 0.4313(5) 0.058(2) Uani 1 1 d . . .
H10A H -0.3226 1.0785 0.4257 0.087 Uiso 1 1 calc R . .
H10B H -0.3830 1.0040 0.4115 0.087 Uiso 1 1 calc R . .
H10C H -0.1832 1.0256 0.3883 0.087 Uiso 1 1 calc R . .
C11 C -0.1761(9) 0.8717(4) 0.6971(5) 0.0380(17) Uani 1 1 d . . .
H11 H -0.2277 0.8434 0.6484 0.046 Uiso 1 1 calc R . .
C12 C -0.1390(12) 0.7741(4) 0.7908(6) 0.051(2) Uani 1 1 d . . .
H12A H -0.1608 0.7527 0.7262 0.062 Uiso 1 1 calc R . .
H12B H -0.2408 0.7640 0.8325 0.062 Uiso 1 1 calc R . .
C13 C 0.0337(12) 0.7494(4) 0.8390(6) 0.059(2) Uani 1 1 d . . .
H13A H 0.0194 0.7039 0.8617 0.071 Uiso 1 1 calc R . .
H13B H 0.1313 0.7508 0.7920 0.071 Uiso 1 1 calc R . .
C14 C 0.4001(14) 0.8580(5) 0.7954(8) 0.097(4) Uani 1 1 d . . .
H14A H 0.3903 0.8163 0.8300 0.145 Uiso 1 1 calc R . .
H14B H 0.5133 0.8793 0.8156 0.145 Uiso 1 1 calc R . .
H14C H 0.3971 0.8502 0.7243 0.145 Uiso 1 1 calc R . .
C15 C -0.3013(9) 1.0503(3) 0.9554(5) 0.0360(17) Uani 1 1 d . . .
H15A H -0.3919 1.0508 1.0054 0.054 Uiso 1 1 calc R . .
H15B H -0.3267 1.0145 0.9091 0.054 Uiso 1 1 calc R . .
H15C H -0.3041 1.0919 0.9197 0.054 Uiso 1 1 calc R . .
H1 H 0.317(7) 0.960(2) 0.820(4) 0.012(14) Uiso 1 1 d . . .
H2 H 0.170(12) 0.774(4) 0.949(7) 0.09(4) Uiso 1 1 d . . .

loop_
_atom_site_aniso_label
_atom_site_aniso_U_11
_atom_site_aniso_U_22
_atom_site_aniso_U_33
_atom_site_aniso_U_23
_atom_site_aniso_U_13
_atom_site_aniso_U_12
Co1 0.0310(5) 0.0264(5) 0.0243(5) -0.0008(4) 0.0045(4) 0.0018(4)
Co2 0.0379(5) 0.0265(5) 0.0280(5) -0.0030(4) 0.0061(4) 0.0008(4)
O1 0.038(3) 0.026(2) 0.029(2) -0.0005(19) 0.003(2) -0.005(2)
O2 0.033(3) 0.032(3) 0.027(2) -0.0042(19) 0.004(2) 0.000(2)
O3 0.062(4) 0.027(3) 0.046(3) -0.008(2) 0.007(3) 0.004(3)
O4 0.043(3) 0.049(3) 0.048(3) -0.005(3) 0.018(2) 0.007(3)
O5 0.109(5) 0.071(4) 0.039(3) 0.010(3) 0.011(3) -0.030(4)
O6 0.073(4) 0.063(4) 0.047(3) -0.012(3) 0.013(3) -0.032(3)
O7 0.053(4) 0.056(4) 0.077(4) -0.022(3) -0.001(3) -0.001(3)
O8 0.030(2) 0.029(2) 0.031(2) 0.0026(19) 0.003(2) 0.0025(19)
N1 0.039(3) 0.031(3) 0.025(3) 0.006(2) 0.008(3) -0.004(3)
N2 0.045(4) 0.047(4) 0.054(4) -0.008(3) 0.010(3) 0.004(3)
N3 0.086(6) 0.079(6) 0.087(6) 0.033(5) 0.037(5) -0.007(5)
N4 0.034(3) 0.034(3) 0.027(3) 0.002(3) 0.005(2) 0.004(3)
N5 0.047(4) 0.038(3) 0.034(4) -0.010(3) 0.006(3) -0.005(3)
N6 0.062(5) 0.030(4) 0.057(5) -0.010(3) 0.010(4) 0.005(3)
C1 0.040(4) 0.038(4) 0.037(4) -0.006(3) 0.009(3) -0.007(3)
C2 0.060(5) 0.028(4) 0.038(4) 0.001(3) 0.014(4) -0.007(4)
C3 0.036(4) 0.034(4) 0.038(4) 0.008(3) 0.013(3) 0.007(3)
C4 0.032(4) 0.039(4) 0.028(4) 0.003(3) 0.004(3) 0.004(3)
C5 0.028(4) 0.039(4) 0.028(4) 0.005(3) 0.005(3) 0.003(3)
C6 0.034(4) 0.051(4) 0.019(3) -0.005(3) 0.006(3) 0.000(3)
C7 0.031(4) 0.055(5) 0.036(4) -0.017(4) 0.007(3) -0.005(3)
C8 0.036(4) 0.063(5) 0.029(4) 0.007(4) 0.007(3) 0.000(4)
C9 0.040(4) 0.052(5) 0.034(4) 0.010(4) 0.006(3) 0.007(4)
C10 0.053(5) 0.089(7) 0.031(4) -0.002(4) -0.003(4) -0.005(5)
C11 0.032(4) 0.052(5) 0.030(4) -0.015(3) 0.007(3) -0.005(3)
C12 0.076(6) 0.038(4) 0.040(5) -0.010(4) 0.005(4) -0.010(4)
C13 0.086(7) 0.037(5) 0.055(5) -0.017(4) 0.009(5) 0.004(5)
C14 0.101(8) 0.065(7) 0.129(10) 0.019(6) 0.073(8) 0.023(6)
C15 0.031(4) 0.039(4) 0.039(4) -0.002(3) 0.003(3) 0.003(3)

loop_
_atom_type_symbol
_atom_type_description
_atom_type_scat_dispersion_real
_atom_type_scat_dispersion_imag
_atom_type_scat_source
C C 0.0033 0.0016 'International Tables Vol C Tables 4.2.6.8 and 6.1.1.4'
H H 0.0000 0.0000 'International Tables Vol C Tables 4.2.6.8 and 6.1.1.4'
N N 0.0061 0.0033 'International Tables Vol C Tables 4.2.6.8 and 6.1.1.4'
O O 0.0106 0.0060 'International Tables Vol C Tables 4.2.6.8 and 6.1.1.4'
Co Co 0.3494 0.9721 'International Tables Vol C Tables 4.2.6.8 and 6.1.1.4'

loop_
_geom_angle_atom_site_label_1
_geom_angle_atom_site_label_2
_geom_angle_atom_site_label_3
_geom_angle
_geom_angle_site_symmetry_1
_geom_angle_site_symmetry_3
_geom_angle_publ_flag
N4 Co1 O1 86.2(2) . . ?
N4 Co1 O2 93.3(2) . . ?
O1 Co1 O2 174.09(19) . . ?
N4 Co1 N1 90.6(2) . . ?
O1 Co1 N1 95.5(2) . . ?
O2 Co1 N1 90.3(2) . . ?
N4 Co1 O8 99.8(2) . . ?
O1 Co1 O8 83.22(18) . . ?
O2 Co1 O8 91.09(18) . . ?
N1 Co1 O8 169.4(2) . . ?
N4 Co1 O8 178.0(2) . 3_577 ?
O1 Co1 O8 95.69(18) . 3_577 ?
O2 Co1 O8 84.81(18) . 3_577 ?
N1 Co1 O8 90.0(2) . 3_577 ?
O8 Co1 O8 79.68(19) . 3_577 ?
N5 Co2 O1 102.2(2) . 3_577 ?
N5 Co2 O2 91.0(2) . . ?
O1 Co2 O2 91.40(17) 3_577 . ?
N5 Co2 O4 96.2(2) . . ?
O1 Co2 O4 161.40(18) 3_577 . ?
O2 Co2 O4 85.48(18) . . ?
N5 Co2 O3 79.0(2) . . ?
O1 Co2 O3 97.27(19) 3_577 . ?
O2 Co2 O3 167.93(19) . . ?
O4 Co2 O3 88.9(2) . . ?
N5 Co2 O8 167.6(2) . 3_577 ?
O1 Co2 O8 74.69(16) 3_577 3_577 ?
O2 Co2 O8 77.12(16) . 3_577 ?
O4 Co2 O8 86.75(18) . 3_577 ?
O3 Co2 O8 113.2(2) . 3_577 ?
C1 O1 Co1 109.2(4) . . ?
C1 O1 Co2 118.6(4) . 3_577 ?
Co1 O1 Co2 104.8(2) . 3_577 ?
C5 O2 Co1 128.4(4) . . ?
C5 O2 Co2 126.6(4) . . ?
Co1 O2 Co2 101.8(2) . . ?
C13 O3 Co2 112.3(5) . . ?
C13 O3 H2 102(6) . . ?
Co2 O3 H2 132(6) . . ?
C14 O4 Co2 138.2(5) . . ?
C14 O4 H1 107(2) . . ?
Co2 O4 H1 111(2) . . ?
C15 O8 Co1 117.4(4) . . ?
C15 O8 Co1 119.1(4) . 3_577 ?
Co1 O8 Co1 100.32(18) . 3_577 ?
C15 O8 Co2 122.4(4) . 3_577 ?
Co1 O8 Co2 97.26(18) . 3_577 ?
Co1 O8 Co2 95.56(18) 3_577 3_577 ?
N2 N1 Co1 123.8(5) . . ?
N2 N1 H1 111(2) . . ?
Co1 N1 H1 113(2) . . ?
N3 N2 N1 175.3(8) . . ?
C3 N4 C2 120.2(6) . . ?
C3 N4 Co1 126.3(5) . . ?
C2 N4 Co1 113.0(4) . . ?
C11 N5 C12 119.9(6) . . ?
C11 N5 Co2 125.3(5) . . ?
C12 N5 Co2 114.4(5) . . ?
O5 N6 O7 121.5(7) . . ?
O5 N6 O6 118.1(7) . . ?
O7 N6 O6 120.3(7) . . ?
O1 C1 C2 108.1(5) . . ?
O1 C1 H1A 110.1 . . ?
C2 C1 H1A 110.1 . . ?
O1 C1 H1B 110.1 . . ?
C2 C1 H1B 110.1 . . ?
H1A C1 H1B 108.4 . . ?
C1 C2 N4 106.7(5) . . ?
C1 C2 H2A 110.4 . . ?
N4 C2 H2A 110.4 . . ?
C1 C2 H2B 110.4 . . ?
N4 C2 H2B 110.4 . . ?
H2A C2 H2B 108.6 . . ?
N4 C3 C4 126.5(6) . . ?
N4 C3 H3 116.7 . . ?
C4 C3 H3 116.7 . . ?
C9 C4 C5 121.0(7) . . ?
C9 C4 C3 115.2(6) . . ?
C5 C4 C3 123.8(6) . . ?
O2 C5 C4 120.4(6) . . ?
O2 C5 C6 122.0(6) . . ?
C4 C5 C6 117.6(6) . . ?
C7 C6 C5 118.9(7) . . ?
C7 C6 C11 115.2(6) . . ?
C5 C6 C11 125.8(6) . . ?
C8 C7 C6 123.9(7) . . ?
C8 C7 H7 118.0 . . ?
C6 C7 H7 118.0 . . ?
C7 C8 C9 117.2(7) . . ?
C7 C8 C10 122.2(7) . . ?
C9 C8 C10 120.6(7) . . ?
C8 C9 C4 121.3(7) . . ?
C8 C9 H9 119.3 . . ?
C4 C9 H9 119.3 . . ?
C8 C10 H10A 109.5 . . ?
C8 C10 H10B 109.5 . . ?
H10A C10 H10B 109.5 . . ?
C8 C10 H10C 109.5 . . ?
H10A C10 H10C 109.5 . . ?
H10B C10 H10C 109.5 . . ?
N5 C11 C6 127.0(6) . . ?
N5 C11 H11 116.5 . . ?
C6 C11 H11 116.5 . . ?
N5 C12 C13 108.1(6) . . ?
N5 C12 H12A 110.1 . . ?
C13 C12 H12A 110.1 . . ?
N5 C12 H12B 110.1 . . ?
C13 C12 H12B 110.1 . . ?
H12A C12 H12B 108.4 . . ?
O3 C13 C12 106.5(6) . . ?
O3 C13 H13A 110.4 . . ?
C12 C13 H13A 110.4 . . ?
O3 C13 H13B 110.4 . . ?
C12 C13 H13B 110.4 . . ?
H13A C13 H13B 108.6 . . ?
O4 C14 H14A 109.5 . . ?
O4 C14 H14B 109.5 . . ?
H14A C14 H14B 109.5 . . ?
O4 C14 H14C 109.5 . . ?
H14A C14 H14C 109.5 . . ?
H14B C14 H14C 109.5 . . ?
O8 C15 H15A 109.5 . . ?
O8 C15 H15B 109.5 . . ?
H15A C15 H15B 109.5 . . ?
O8 C15 H15C 109.5 . . ?
H15A C15 H15C 109.5 . . ?
H15B C15 H15C 109.5 . . ?

loop_
_geom_bond_atom_site_label_1
_geom_bond_atom_site_label_2
_geom_bond_distance
_geom_bond_site_symmetry_2
_geom_bond_publ_flag
Co1 N4 1.875(5) . ?
Co1 O1 1.883(4) . ?
Co1 O2 1.920(4) . ?
Co1 N1 1.926(6) . ?
Co1 O8 1.960(4) . ?
Co1 O8 1.976(4) 3_577 ?
Co2 N5 2.017(6) . ?
Co2 O1 2.032(4) 3_577 ?
Co2 O2 2.041(4) . ?
Co2 O4 2.095(5) . ?
Co2 O3 2.123(5) . ?
Co2 O8 2.172(4) 3_577 ?
O1 C1 1.449(8) . ?
O1 Co2 2.032(4) 3_577 ?
O2 C5 1.342(7) . ?
O3 C13 1.447(9) . ?
O3 H2 0.88(9) . ?
O4 C14 1.411(9) . ?
O4 H1 1.33(5) . ?
O5 N6 1.237(8) . ?
O6 N6 1.252(8) . ?
O7 N6 1.245(8) . ?
O8 C15 1.447(8) . ?
O8 Co1 1.976(4) 3_577 ?
O8 Co2 2.172(4) 3_577 ?
N1 N2 1.247(8) . ?
N1 H1 1.38(5) . ?
N2 N3 1.167(9) . ?
N4 C3 1.288(8) . ?
N4 C2 1.505(8) . ?
N5 C11 1.273(9) . ?
N5 C12 1.474(9) . ?
C1 C2 1.505(10) . ?
C1 H1A 0.9900 . ?
C1 H1B 0.9900 . ?
C2 H2A 0.9900 . ?
C2 H2B 0.9900 . ?
C3 C4 1.437(9) . ?
C3 H3 0.9500 . ?
C4 C9 1.409(9) . ?
C4 C5 1.415(9) . ?
C5 C6 1.419(9) . ?
C6 C7 1.394(9) . ?
C6 C11 1.456(10) . ?
C7 C8 1.389(10) . ?
C7 H7 0.9500 . ?
C8 C9 1.383(10) . ?
C8 C10 1.515(10) . ?
C9 H9 0.9500 . ?
C10 H10A 0.9800 . ?
C10 H10B 0.9800 . ?
C10 H10C 0.9800 . ?
C11 H11 0.9500 . ?
C12 C13 1.509(11) . ?
C12 H12A 0.9900 . ?
C12 H12B 0.9900 . ?
C13 H13A 0.9900 . ?
C13 H13B 0.9900 . ?
C14 H14A 0.9800 . ?
C14 H14B 0.9800 . ?
C14 H14C 0.9800 . ?
C15 H15A 0.9800 . ?
C15 H15B 0.9800 . ?
C15 H15C 0.9800 . ?
